data_2109090
loop_
_publ_author_name
'Bujak, Maciej'
'Olejniczak, Anna'
'Podsiad\/lo, Marcin'

_publ_section_title
;
 Evolution of intermolecular contacts with temperature and pressure in
 bromoethane and iodoethane -- a comparative study
;
_journal_coeditor_code AW5073
_journal_issue 6
_journal_name_full 'Acta Crystallographica Section B'
_journal_page_first
;
;
_journal_paper_doi 10.1107/S2052520622010149
_journal_volume 78
_journal_year 2022
_chemical_formula_moiety 'C2 H5 I'
_chemical_formula_sum 'C2 H5 I'
_chemical_formula_weight 155.96
_chemical_name_systematic iodoethane
_space_group_crystal_system monoclinic
_space_group_IT_number 14
_space_group_name_Hall '-P 2yn'
_space_group_name_H-M_alt 'P 1 21/n 1'
_atom_sites_solution_hydrogens difmap
_atom_sites_solution_primary direct
_atom_sites_solution_secondary difmap
_audit_creation_method SHELXL-2018/3
_cell_angle_alpha 90
_cell_angle_beta 102.191(12)
_cell_angle_gamma 90
_cell_formula_units_Z 4
_cell_length_a 5.4335(11)
_cell_length_b 9.4863(7)
_cell_length_c 6.5840(4)
_cell_measurement_reflns_used 973
_cell_measurement_temperature 295(2)
_cell_measurement_theta_max 26.45
_cell_measurement_theta_min 4.90
_cell_volume 331.71(8)
_computing_cell_refinement 'CrysAlisPro 1.171.40.84a (Rigaku Oxford Diffraction, 2020)'
_computing_data_collection 'CrysAlisPro 1.171.38.46 (Rigaku Oxford Diffraction, 2015)'
_computing_data_reduction 'CrysAlisPro 1.171.40.84a (Rigaku Oxford Diffraction, 2020)'
_computing_molecular_graphics 'Mercury (Macrae at al., 2020)'
_computing_publication_material 'SHELXL-2018/3 (Sheldrick, 2018)'
_computing_structure_refinement 'SHELXL-2018/3 (Sheldrick, 2018)'
_computing_structure_solution 'SHELXS-2013/1 (Sheldrick, 2013)'
_diffrn_ambient_environment 'diamond-anvil cell'
_diffrn_ambient_pressure 3620000
_diffrn_ambient_temperature 295(2)
_diffrn_measured_fraction_theta_full 0.415
_diffrn_measured_fraction_theta_max 0.387
_diffrn_measurement_device_type 'KUMA KM4-CCD, Eos'
_diffrn_measurement_method '\f- and \w-scans'
_diffrn_radiation_type MoK\a
_diffrn_radiation_wavelength 0.71073
_diffrn_reflns_av_R_equivalents 0.0216
_diffrn_reflns_av_unetI/netI 0.0096
_diffrn_reflns_Laue_measured_fraction_full 0.415
_diffrn_reflns_Laue_measured_fraction_max 0.387
_diffrn_reflns_limit_h_max 4
_diffrn_reflns_limit_h_min -4
_diffrn_reflns_limit_k_max 10
_diffrn_reflns_limit_k_min -10
_diffrn_reflns_limit_l_max 8
_diffrn_reflns_limit_l_min -8
_diffrn_reflns_number 1394
_diffrn_reflns_point_group_measured_fraction_full 0.415
_diffrn_reflns_point_group_measured_fraction_max 0.387
_diffrn_reflns_theta_full 25.242
_diffrn_reflns_theta_max 26.560
_diffrn_reflns_theta_min 4.925
_exptl_absorpt_coefficient_mu 9.353
_exptl_absorpt_correction_T_max 1.000
_exptl_absorpt_correction_T_min 0.073
_exptl_absorpt_correction_type multi-scan
_exptl_absorpt_process_details
;
CrysAlisPro 1.171.40.84a (Rigaku Oxford Diffraction, 2020)
Empirical absorption correction using spherical harmonics,
implemented in SCALE3 ABSPACK scaling algorithm.
;
_exptl_crystal_colour colourless
_exptl_crystal_density_diffrn 3.123
_exptl_crystal_description disc
_exptl_crystal_F_000 280
_exptl_crystal_size_max 0.37
_exptl_crystal_size_mid 0.37
_exptl_crystal_size_min 0.14
_refine_diff_density_max 0.407
_refine_diff_density_min -0.368
_refine_diff_density_rms 0.106
_refine_ls_extinction_coef 0.055(9)
_refine_ls_extinction_expression Fc^*^=kFc[1+0.001xFc^2^\l^3^/sin(2\q)]^-1/4^
_refine_ls_extinction_method 'SHELXL-2018/3 (Sheldrick 2018)'
_refine_ls_goodness_of_fit_ref 1.357
_refine_ls_hydrogen_treatment constr
_refine_ls_matrix_type full
_refine_ls_number_parameters 30
_refine_ls_number_reflns 270
_refine_ls_number_restraints 6
_refine_ls_restrained_S_all 1.343
_refine_ls_R_factor_all 0.0270
_refine_ls_R_factor_gt 0.0263
_refine_ls_shift/su_max 0.000
_refine_ls_shift/su_mean 0.000
_refine_ls_structure_factor_coef Fsqd
_refine_ls_weighting_details 'w=1/[\s^2^(Fo^2^)+(0.0354P)^2^+1.1239P] where P=(Fo^2^+2Fc^2^)/3'
_refine_ls_weighting_scheme calc
_refine_ls_wR_factor_gt 0.0696
_refine_ls_wR_factor_ref 0.0700
_reflns_Friedel_coverage 0.000
_reflns_number_gt 263
_reflns_number_total 270
_reflns_threshold_expression 'I > 2\s(I)'
_cod_data_source_file aw5073sup1.cif
_cod_data_source_block MIE_3.62GPa
_cod_original_sg_symbol_H-M 'P 21/n'
_cod_database_code 2109090
_publcif_datablock.id {abfb8866-6b9f-41d4-867a-0238d3de1b7d}

_shelx_shelxl_version_number 2018/3
_shelx_space_group_comment
;
The symmetry employed for this shelxl refinement is uniquely defined
by the following loop, which should always be used as a source of
symmetry information in preference to the above space-group names.
They are only intended as comments.
;
_shelx_estimated_absorpt_t_min 0.129
_shelx_estimated_absorpt_t_max 0.354
_exptl_absorpt_special_details
;
Data were collected at room temperature (295(2) K) and pressure of 3.62(2) GPa
(3620000 kPa).
;
_publcif_info_exptl_table_max_cols 5
_publcif_info_exptl_table_use_headnotes n
_publcif_funding_html
'<span class="funder"><span class="fundref-name" data-id="">National Science Centre, Poland</span><span class="fundref-subname" data-id=""></span> (<span class="fundref-grant-group"><span class="fundref-grant-type">grant</span> No. <span class="fundref-grant-id">2020/37/B/ST4/00982</span></span>).</span>'

loop_
_space_group_symop_operation_xyz
'x, y, z'
'-x+1/2, y+1/2, -z+1/2'
'-x, -y, -z'
'x-1/2, -y-1/2, z-1/2'

loop_
_atom_site_label
_atom_site_type_symbol
_atom_site_fract_x
_atom_site_fract_y
_atom_site_fract_z
_atom_site_U_iso_or_equiv
_atom_site_adp_type
_atom_site_occupancy
_atom_site_site_symmetry_order
_atom_site_calc_flag
_atom_site_refinement_flags_posn
_atom_site_refinement_flags_adp
_atom_site_refinement_flags_occupancy
_atom_site_disorder_assembly
_atom_site_disorder_group
I1 I 0.22645(14) 0.94979(5) 0.80717(8) 0.0215(5) Uani 1 1 d . . . . .
C1 C -0.131(3) 0.8504(9) 0.6952(13) 0.024(3) Uani 1 1 d . U . . .
H11 H -0.263232 0.920209 0.684699 0.029 Uiso 1 1 calc R U . . .
H12 H -0.136098 0.813069 0.557196 0.029 Uiso 1 1 calc R U . . .
C2 C -0.178(3) 0.7332(8) 0.8347(13) 0.026(4) Uani 1 1 d . . . . .
H21 H -0.340856 0.692631 0.780432 0.039 Uiso 1 1 calc R U . . .
H22 H -0.173882 0.769711 0.971451 0.039 Uiso 1 1 calc R U . . .
H23 H -0.051040 0.662171 0.841642 0.039 Uiso 1 1 calc R U . . .

loop_
_atom_site_aniso_label
_atom_site_aniso_U_11
_atom_site_aniso_U_22
_atom_site_aniso_U_33
_atom_site_aniso_U_23
_atom_site_aniso_U_13
_atom_site_aniso_U_12
I1 0.0168(14) 0.0235(6) 0.0247(5) -0.00050(17) 0.0059(6) -0.00312(18)
C1 0.017(9) 0.026(4) 0.029(5) 0.003(3) 0.004(5) -0.005(4)
C2 0.039(15) 0.012(6) 0.027(4) 0.001(3) 0.008(7) -0.002(3)

loop_
_atom_type_symbol
_atom_type_description
_atom_type_scat_dispersion_real
_atom_type_scat_dispersion_imag
_atom_type_scat_source
C C 0.0033 0.0016 'International Tables Vol C Tables 4.2.6.8 and 6.1.1.4'
H H 0.0000 0.0000 'International Tables Vol C Tables 4.2.6.8 and 6.1.1.4'
I I -0.4742 1.8119 'International Tables Vol C Tables 4.2.6.8 and 6.1.1.4'

loop_
_geom_angle_atom_site_label_1
_geom_angle_atom_site_label_2
_geom_angle_atom_site_label_3
_geom_angle
_geom_angle_site_symmetry_1
_geom_angle_site_symmetry_3
_geom_angle_publ_flag
C2 C1 I1 112.1(7) . . ?
C2 C1 H11 109.2 . . ?
I1 C1 H11 109.2 . . ?
C2 C1 H12 109.2 . . ?
I1 C1 H12 109.2 . . ?
H11 C1 H12 107.9 . . ?
C1 C2 H21 109.5 . . ?
C1 C2 H22 109.5 . . ?
H21 C2 H22 109.5 . . ?
C1 C2 H23 109.5 . . ?
H21 C2 H23 109.5 . . ?
H22 C2 H23 109.5 . . ?

loop_
_geom_bond_atom_site_label_1
_geom_bond_atom_site_label_2
_geom_bond_distance
_geom_bond_site_symmetry_2
_geom_bond_publ_flag
I1 C1 2.144(13) . ?
C1 C2 1.499(10) . ?
C1 H11 0.9700 . ?
C1 H12 0.9700 . ?
C2 H21 0.9600 . ?
C2 H22 0.9600 . ?
C2 H23 0.9600 . ?

loop_
_publcif_info_cif.paper_type
CB

loop_
_publcif_info_tables.block_id
_publcif_info_tables.reference_item
{4808521f-b9c3-46c2-ae10-5df77eb5d1dc} '_publcif_info_datablock.publ_exptl'

loop_
_publcif_info_datablock.id
_publcif_info_datablock.publ_exptl
_publcif_info_datablock.publ_geom
_publcif_info_datablock.structure
{3e849503-6b0b-4659-a3ef-4122b6793a75} y y y
{1387b9f6-7840-4439-9255-813dac29606d} y y y
{ae225036-1b2f-40cc-b028-2266b38d2254} y y y
{1ce1679f-83cf-4728-ab0e-ec0ee29f00b2} y y y
{061dc53a-92a8-4fb3-aaea-59e02c8bdbbb} y y y
{3e43e0a6-6514-4985-8222-2ae67b799b83} y y y
{abfb8866-6b9f-41d4-867a-0238d3de1b7d} y y y
{4808521f-b9c3-46c2-ae10-5df77eb5d1dc} ? ? ?
{b7417c94-6639-4d6a-b765-cb09abdfebf2} n y y
{9bafd005-03eb-4254-a91a-95f80d206267} n y y
{be0415f6-7ab7-42a7-9df3-75ce0baafac1} n y y
{3f1d72a1-e80b-4e5b-bc00-7092cc77d0af} n y y
{4bbfc68b-fa78-4484-8506-c05c84cfecdb} n y y
{d32ba2c1-d07e-447b-adcb-64a2af41b33a} n y y
{f0c66cef-3651-486d-be68-117d84b1d7fd} n y y

loop_
_publcif_info_exptl_table_extra_item
sin_theta_over_lambda_max

loop_
_publcif_info_exptl_table_header_item
Datablock_name

_cod_database_fobs_code 2109090
